data_7213802
loop_
_publ_author_name
'Zhang, Liying'
'Song, Tianyou'
'Xu, Jianing'
'Sun, Jiayin'
'Zeng, Shuangli'
'Wu, Yuncong'
'Fan, Yong'
'Wang, Li'

_publ_section_title
;
 Polymorphic Ln(iii) and BPTC-based porous metal--organic frameworks with
 visible, NIR photoluminescent and magnetic properties
;
_journal_issue 12
_journal_name_full CrystEngComm
_journal_page_first 2440
_journal_paper_doi 10.1039/c3ce42181c
_journal_volume 16
_journal_year 2014
_chemical_formula_moiety 'not measured'
_chemical_formula_sum 'C48 H18 Dy3 N0 O26'
_chemical_formula_weight 1498.12
_chemical_name_systematic
; 
 ? 
;
_space_group_IT_number 2
_symmetry_cell_setting triclinic
_symmetry_space_group_name_Hall '-P 1'
_symmetry_space_group_name_H-M 'P -1'
_atom_sites_solution_hydrogens geom
_atom_sites_solution_primary direct
_atom_sites_solution_secondary difmap
_audit_creation_method SHELXL-97
_cell_angle_alpha 65.039(6)
_cell_angle_beta 68.351(6)
_cell_angle_gamma 87.858(6)
_cell_formula_units_Z 1
_cell_length_a 11.5976(11)
_cell_length_b 12.2130(11)
_cell_length_c 13.5187(12)
_cell_measurement_reflns_used 4383
_cell_measurement_temperature 293(2)
_cell_measurement_theta_max 24.98
_cell_measurement_theta_min 1.80
_cell_volume 1597.5(3)
_computing_cell_refinement Process-auto
_computing_data_collection Process-auto
_computing_data_reduction Process-auto
_computing_molecular_graphics SHELXL-97
_computing_publication_material SHELXL-97
_computing_structure_refinement 'SHELXL-97 (Sheldrick, 1997)'
_computing_structure_solution 'SHELXS-97 (Sheldrick, 1990)'
_diffrn_ambient_temperature 293(2)
_diffrn_detector_area_resol_mean 10.0
_diffrn_measured_fraction_theta_full 0.990
_diffrn_measured_fraction_theta_max 0.990
_diffrn_measurement_device_type 'Rigaku RAXIS-RAPID'
_diffrn_measurement_method omega-scan
_diffrn_radiation_monochromator graphite
_diffrn_radiation_source 'fine-focus sealed tube'
_diffrn_radiation_type MoK\a
_diffrn_radiation_wavelength 0.71073
_diffrn_reflns_av_R_equivalents 0.0537
_diffrn_reflns_av_sigmaI/netI 0.0670
_diffrn_reflns_limit_h_max 13
_diffrn_reflns_limit_h_min -13
_diffrn_reflns_limit_k_max 14
_diffrn_reflns_limit_k_min -14
_diffrn_reflns_limit_l_max 15
_diffrn_reflns_limit_l_min -16
_diffrn_reflns_number 9009
_diffrn_reflns_theta_full 24.98
_diffrn_reflns_theta_max 24.98
_diffrn_reflns_theta_min 1.80
_diffrn_standards_decay_% 0
_diffrn_standards_interval_count 0
_diffrn_standards_interval_time 0
_diffrn_standards_number 0
_exptl_absorpt_coefficient_mu 3.544
_exptl_absorpt_correction_T_max 1.0000
_exptl_absorpt_correction_T_min 0.6053
_exptl_absorpt_correction_type empirical
_exptl_absorpt_process_details Process-auto
_exptl_crystal_colour colourless
_exptl_crystal_density_diffrn 1.557
_exptl_crystal_density_method 'not measured'
_exptl_crystal_description sheet
_exptl_crystal_F_000 712
_exptl_crystal_size_max 0.25
_exptl_crystal_size_mid 0.18
_exptl_crystal_size_min 0.15
_platon_squeeze_details
;
;
_refine_diff_density_max 1.805
_refine_diff_density_min -1.271
_refine_diff_density_rms 0.147
_refine_ls_extinction_method none
_refine_ls_goodness_of_fit_ref 0.927
_refine_ls_hydrogen_treatment mixed
_refine_ls_matrix_type full
_refine_ls_number_parameters 349
_refine_ls_number_reflns 5572
_refine_ls_number_restraints 0
_refine_ls_restrained_S_all 0.927
_refine_ls_R_factor_all 0.0428
_refine_ls_R_factor_gt 0.0333
_refine_ls_shift/su_max 0.001
_refine_ls_shift/su_mean 0.000
_refine_ls_structure_factor_coef Fsqd
_refine_ls_weighting_details 'calc w=1/[\s^2^(Fo^2^)+(0.0409P)^2^+0.0000P] where P=(Fo^2^+2Fc^2^)/3'
_refine_ls_weighting_scheme calc
_refine_ls_wR_factor_gt 0.0802
_refine_ls_wR_factor_ref 0.0830
_reflns_number_gt 4344
_reflns_number_total 5572
_reflns_threshold_expression >2sigma(I)
_cod_data_source_file c3ce42181c.txt
_cod_data_source_block 1
_cod_depositor_comments
;
The following automatic conversions were performed:

'_symmetry_cell_setting' value 'Triclinic' changed to 'triclinic'
according to
/usr/data/users/saulius/automatic-downloads/current/RSC/lib/dictionaries/cif_core.dic
dictionary named 'cif_core.dic' version 2.4.2 from 2011-04-26.

Automatic conversion script
Id: cif_fix_values 2281 2013-09-26 08:29:07Z andrius 
;
_cod_original_sg_symbol_H-M 'P-1   '
_cod_database_code 7213802

loop_
_symmetry_equiv_pos_as_xyz
'x, y, z'
'-x, -y, -z'

loop_
_atom_site_label
_atom_site_type_symbol
_atom_site_fract_x
_atom_site_fract_y
_atom_site_fract_z
_atom_site_U_iso_or_equiv
_atom_site_adp_type
_atom_site_occupancy
_atom_site_symmetry_multiplicity
_atom_site_calc_flag
_atom_site_refinement_flags
O11 O 0.9950(5) 0.7999(4) -0.2244(4) 0.0349(12) Uani 1 1 d .
O12 O 1.0580(5) 0.6296(3) -0.1308(4) 0.0313(11) Uani 1 1 d .
C21 C 1.0209(6) 0.7294(5) -0.1379(5) 0.0247(14) Uani 1 1 d .
Dy1 Dy 0.92876(3) 0.33001(2) 0.32744(2) 0.01703(9) Uani 1 1 d .
Dy2 Dy 1.0000 0.5000 0.5000 0.01374(10) Uani 1 2 d S
O1 O 0.7918(4) 0.3057(4) 0.5170(4) 0.0271(10) Uani 1 1 d .
O10 O 0.9715(4) 0.5286(3) 0.3120(4) 0.0273(10) Uani 1 1 d .
O5 O 0.0647(4) 0.3448(3) 0.4443(4) 0.0221(9) Uani 1 1 d .
O4 O 0.2362(4) 0.5572(3) 0.7062(4) 0.0276(10) Uani 1 1 d .
O2 O 0.7895(4) 0.4534(4) 0.5720(4) 0.0344(11) Uani 1 1 d .
O6 O 0.0211(4) 0.1722(3) 0.4452(4) 0.0273(10) Uani 1 1 d .
O9 O 1.0393(5) 0.6847(4) 0.3217(4) 0.0392(13) Uani 1 1 d .
O13 O 1.1452(5) 0.4039(5) 0.1975(4) 0.0499(14) Uani 1 1 d .
O3 O 0.4164(4) 0.6288(4) 0.6952(4) 0.0325(11) Uani 1 1 d .
O7 O 0.3584(5) -0.1716(4) 0.6885(5) 0.0432(14) Uani 1 1 d .
O8 O 0.2338(4) -0.1775(3) 0.6010(4) 0.0323(11) Uani 1 1 d .
C1 C 0.7347(6) 0.3722(5) 0.5622(5) 0.0210(13) Uani 1 1 d .
C2 C 0.5940(5) 0.3617(5) 0.6061(5) 0.0179(12) Uani 1 1 d .
C3 C 0.5345(6) 0.4467(5) 0.6427(5) 0.0207(13) Uani 1 1 d .
H3 H 0.5801 0.5017 0.6501 0.025 Uiso 1 1 calc R
C17 C 1.0063(6) 0.6409(5) 0.2665(5) 0.0192(12) Uani 1 1 d .
C18 C 1.0053(6) 0.7252(5) 0.1478(5) 0.0224(13) Uani 1 1 d .
C19 C 1.0073(6) 0.6834(5) 0.0662(5) 0.0222(13) Uani 1 1 d .
H19 H 1.0058 0.6007 0.0850 0.027 Uiso 1 1 calc R
C5 C 0.3457(6) 0.5506(5) 0.6931(5) 0.0207(13) Uani 1 1 d .
C12 C 0.0773(5) 0.2330(5) 0.4717(5) 0.0188(12) Uani 1 1 d .
C11 C 0.1662(6) 0.1778(5) 0.5303(5) 0.0212(13) Uani 1 1 d .
C10 C 0.2374(5) 0.2483(5) 0.5512(5) 0.0213(13) Uani 1 1 d .
H10 H 0.2272 0.3298 0.5307 0.026 Uiso 1 1 calc R
C9 C 0.3246(6) 0.1994(5) 0.6026(5) 0.0204(13) Uani 1 1 d .
C7 C 0.3987(6) 0.2805(4) 0.6217(5) 0.0188(13) Uani 1 1 d .
C6 C 0.3410(6) 0.3657(5) 0.6585(5) 0.0210(13) Uani 1 1 d .
H6 H 0.2554 0.3668 0.6773 0.025 Uiso 1 1 calc R
C4 C 0.4096(6) 0.4502(5) 0.6678(5) 0.0201(13) Uani 1 1 d .
C8 C 0.5253(5) 0.2773(5) 0.5970(5) 0.0182(12) Uani 1 1 d .
H8 H 0.5647 0.2190 0.5743 0.022 Uiso 1 1 calc R
C24 C 1.0026(6) 0.8497(5) 0.1206(5) 0.0287(15) Uani 1 1 d .
H24 H 1.0014 0.8760 0.1763 0.034 Uiso 1 1 calc R
C22 C 1.0058(6) 0.8919(5) -0.0684(5) 0.0279(15) Uani 1 1 d .
H22 H 1.0047 0.9465 -0.1411 0.033 Uiso 1 1 calc R
C20 C 1.0116(7) 0.7674(5) -0.0437(5) 0.0283(15) Uani 1 1 d .
C23 C 1.0017(7) 0.9343(5) 0.0130(5) 0.0288(15) Uani 1 1 d .
C16 C 0.3403(6) 0.0785(5) 0.6293(5) 0.0256(14) Uani 1 1 d .
H16 H 0.3981 0.0446 0.6624 0.031 Uiso 1 1 calc R
C13 C 0.1827(6) 0.0567(5) 0.5596(5) 0.0230(13) Uani 1 1 d .
H13 H 0.1346 0.0081 0.5474 0.028 Uiso 1 1 calc R
C14 C 0.2712(6) 0.0072(5) 0.6075(6) 0.0243(14) Uani 1 1 d .
C15 C 0.2884(6) -0.1223(5) 0.6346(6) 0.0250(14) Uani 1 1 d .

loop_
_atom_site_aniso_label
_atom_site_aniso_U_11
_atom_site_aniso_U_22
_atom_site_aniso_U_33
_atom_site_aniso_U_23
_atom_site_aniso_U_13
_atom_site_aniso_U_12
O11 0.067(4) 0.026(2) 0.031(3) -0.018(2) -0.035(3) 0.020(2)
O12 0.064(3) 0.019(2) 0.025(2) -0.0138(19) -0.026(2) 0.013(2)
C21 0.039(4) 0.017(3) 0.022(3) -0.009(3) -0.015(3) 0.006(3)
Dy1 0.02599(17) 0.01221(14) 0.02105(16) -0.01002(12) -0.01471(13) 0.00520(11)
Dy2 0.0183(2) 0.00946(18) 0.0157(2) -0.00451(15) -0.01026(16) 0.00220(15)
O1 0.025(2) 0.028(2) 0.030(2) -0.014(2) -0.011(2) 0.0068(19)
O10 0.050(3) 0.0099(19) 0.028(2) -0.0023(18) -0.028(2) 0.0006(19)
O5 0.029(2) 0.0119(19) 0.034(2) -0.0107(18) -0.021(2) 0.0068(17)
O4 0.029(3) 0.023(2) 0.041(3) -0.018(2) -0.020(2) 0.0127(19)
O2 0.023(2) 0.025(2) 0.063(3) -0.025(2) -0.017(2) -0.0027(19)
O6 0.043(3) 0.017(2) 0.041(3) -0.015(2) -0.034(2) 0.0101(19)
O9 0.081(4) 0.019(2) 0.027(2) -0.005(2) -0.034(3) -0.002(2)
O13 0.046(3) 0.071(4) 0.042(3) -0.036(3) -0.014(3) 0.005(3)
O3 0.041(3) 0.023(2) 0.055(3) -0.026(2) -0.032(2) 0.011(2)
O7 0.067(4) 0.020(2) 0.082(4) -0.030(2) -0.063(3) 0.025(2)
O8 0.047(3) 0.015(2) 0.056(3) -0.019(2) -0.039(3) 0.008(2)
C1 0.025(3) 0.017(3) 0.016(3) -0.003(3) -0.007(3) 0.000(3)
C2 0.022(3) 0.015(3) 0.020(3) -0.007(2) -0.012(3) 0.002(2)
C3 0.029(4) 0.013(3) 0.025(3) -0.009(3) -0.016(3) 0.000(2)
C17 0.029(3) 0.014(3) 0.018(3) -0.007(2) -0.013(3) 0.005(2)
C18 0.033(4) 0.017(3) 0.020(3) -0.009(3) -0.014(3) 0.005(3)
C19 0.035(4) 0.013(3) 0.023(3) -0.008(3) -0.016(3) 0.008(3)
C5 0.030(4) 0.014(3) 0.024(3) -0.009(3) -0.015(3) 0.007(3)
C12 0.022(3) 0.014(3) 0.030(3) -0.012(3) -0.017(3) 0.008(2)
C11 0.023(3) 0.010(3) 0.035(4) -0.008(3) -0.018(3) 0.002(2)
C10 0.023(3) 0.010(3) 0.032(3) -0.009(3) -0.013(3) 0.001(2)
C9 0.025(3) 0.012(3) 0.030(3) -0.009(3) -0.017(3) 0.002(2)
C7 0.031(4) 0.009(3) 0.028(3) -0.008(2) -0.022(3) 0.004(2)
C6 0.023(3) 0.014(3) 0.029(3) -0.006(3) -0.016(3) 0.001(2)
C4 0.028(4) 0.013(3) 0.024(3) -0.007(3) -0.016(3) 0.007(2)
C8 0.026(3) 0.011(3) 0.022(3) -0.008(2) -0.014(3) 0.004(2)
C24 0.052(5) 0.017(3) 0.024(3) -0.010(3) -0.019(3) 0.001(3)
C22 0.058(5) 0.007(3) 0.020(3) -0.005(2) -0.019(3) 0.010(3)
C20 0.058(5) 0.012(3) 0.022(3) -0.007(3) -0.023(3) 0.005(3)
C23 0.054(5) 0.013(3) 0.024(3) -0.009(3) -0.018(3) 0.006(3)
C16 0.037(4) 0.015(3) 0.040(4) -0.012(3) -0.031(3) 0.011(3)
C13 0.029(4) 0.016(3) 0.034(4) -0.015(3) -0.019(3) 0.003(3)
C14 0.032(4) 0.009(3) 0.038(4) -0.008(3) -0.022(3) 0.001(3)
C15 0.028(4) 0.017(3) 0.042(4) -0.016(3) -0.022(3) 0.004(3)

loop_
_atom_type_symbol
_atom_type_description
_atom_type_scat_dispersion_real
_atom_type_scat_dispersion_imag
_atom_type_scat_source
C C 0.0033 0.0016 'International Tables Vol C Tables 4.2.6.8 and 6.1.1.4'
H H 0.0000 0.0000 'International Tables Vol C Tables 4.2.6.8 and 6.1.1.4'
Dy Dy -0.1892 4.4098 'International Tables Vol C Tables 4.2.6.8 and 6.1.1.4'
N N 0.0061 0.0033 'International Tables Vol C Tables 4.2.6.8 and 6.1.1.4'
O O 0.0106 0.0060 'International Tables Vol C Tables 4.2.6.8 and 6.1.1.4'

loop_
_geom_angle_atom_site_label_1
_geom_angle_atom_site_label_2
_geom_angle_atom_site_label_3
_geom_angle
_geom_angle_site_symmetry_1
_geom_angle_site_symmetry_3
C21 O11 Dy1 91.7(3) . 2_765
C21 O12 Dy1 93.4(3) . 2_765
O12 C21 O11 121.5(5) . .
O12 C21 C20 119.2(5) . .
O11 C21 C20 119.3(5) . .
O12 C21 Dy1 60.1(3) . 2_765
O11 C21 Dy1 61.6(3) . 2_765
C20 C21 Dy1 172.6(5) . 2_765
O8 Dy1 O1 72.16(15) 2_656 .
O8 Dy1 O4 77.51(14) 2_656 2_666
O1 Dy1 O4 75.51(14) . 2_666
O8 Dy1 O10 142.09(16) 2_656 .
O1 Dy1 O10 79.32(14) . .
O4 Dy1 O10 71.47(13) 2_666 .
O8 Dy1 O13 143.75(16) 2_656 .
O1 Dy1 O13 138.33(14) . .
O4 Dy1 O13 122.42(17) 2_666 .
O10 Dy1 O13 73.35(16) . .
O8 Dy1 O6 85.83(14) 2_656 1_655
O1 Dy1 O6 81.48(15) . 1_655
O4 Dy1 O6 154.80(15) 2_666 1_655
O10 Dy1 O6 114.40(12) . 1_655
O13 Dy1 O6 81.91(17) . 1_655
O8 Dy1 O12 86.26(15) 2_656 2_765
O1 Dy1 O12 144.28(15) . 2_765
O4 Dy1 O12 72.16(15) 2_666 2_765
O10 Dy1 O12 103.96(13) . 2_765
O13 Dy1 O12 74.02(16) . 2_765
O6 Dy1 O12 125.94(14) 1_655 2_765
O8 Dy1 O11 72.46(16) 2_656 2_765
O1 Dy1 O11 137.71(14) . 2_765
O4 Dy1 O11 117.91(13) 2_666 2_765
O10 Dy1 O11 142.17(16) . 2_765
O13 Dy1 O11 71.36(16) . 2_765
O6 Dy1 O11 73.57(13) 1_655 2_765
O12 Dy1 O11 53.12(13) 2_765 2_765
O8 Dy1 O5 125.76(13) 2_656 1_655
O1 Dy1 O5 71.22(13) . 1_655
O4 Dy1 O5 128.02(12) 2_666 1_655
O10 Dy1 O5 64.04(12) . 1_655
O13 Dy1 O5 68.73(14) . 1_655
O6 Dy1 O5 50.37(11) 1_655 1_655
O12 Dy1 O5 142.71(15) 2_765 1_655
O11 Dy1 O5 113.64(13) 2_765 1_655
O8 Dy1 C21 76.74(16) 2_656 2_765
O1 Dy1 C21 148.67(16) . 2_765
O4 Dy1 C21 94.35(16) 2_666 2_765
O10 Dy1 C21 126.11(15) . 2_765
O13 Dy1 C21 72.10(17) . 2_765
O6 Dy1 C21 100.13(15) 1_655 2_765
O12 Dy1 C21 26.50(15) 2_765 2_765
O11 Dy1 C21 26.70(15) 2_765 2_765
O5 Dy1 C21 133.25(16) 1_655 2_765
O8 Dy1 C12 106.74(14) 2_656 1_655
O1 Dy1 C12 76.36(15) . 1_655
O4 Dy1 C12 148.55(15) 2_666 1_655
O10 Dy1 C12 89.76(13) . 1_655
O13 Dy1 C12 72.73(17) . 1_655
O6 Dy1 C12 24.65(13) 1_655 1_655
O12 Dy1 C12 138.37(16) 2_765 1_655
O11 Dy1 C12 92.50(14) 2_765 1_655
O5 Dy1 C12 25.79(12) 1_655 1_655
C21 Dy1 C12 117.05(17) 2_765 1_655
O2 Dy2 O2 180.00(9) 2_766 .
O2 Dy2 O5 100.73(14) 2_766 2_666
O2 Dy2 O5 79.27(14) . 2_666
O2 Dy2 O5 79.27(14) 2_766 1_655
O2 Dy2 O5 100.73(14) . 1_655
O5 Dy2 O5 180.000(1) 2_666 1_655
O2 Dy2 O9 101.89(17) 2_766 2_766
O2 Dy2 O9 78.11(17) . 2_766
O5 Dy2 O9 107.39(14) 2_666 2_766
O5 Dy2 O9 72.61(14) 1_655 2_766
O2 Dy2 O9 78.11(17) 2_766 .
O2 Dy2 O9 101.89(17) . .
O5 Dy2 O9 72.61(14) 2_666 .
O5 Dy2 O9 107.39(14) 1_655 .
O9 Dy2 O9 180.000(1) 2_766 .
O2 Dy2 O10 79.71(16) 2_766 2_766
O2 Dy2 O10 100.29(16) . 2_766
O5 Dy2 O10 66.78(13) 2_666 2_766
O5 Dy2 O10 113.22(13) 1_655 2_766
O9 Dy2 O10 51.50(12) 2_766 2_766
O9 Dy2 O10 128.50(12) . 2_766
O2 Dy2 O10 100.29(16) 2_766 .
O2 Dy2 O10 79.71(16) . .
O5 Dy2 O10 113.22(13) 2_666 .
O5 Dy2 O10 66.78(13) 1_655 .
O9 Dy2 O10 128.50(12) 2_766 .
O9 Dy2 O10 51.50(12) . .
O10 Dy2 O10 180.000(1) 2_766 .
O2 Dy2 C17 90.49(17) 2_766 2_766
O2 Dy2 C17 89.51(17) . 2_766
O5 Dy2 C17 87.45(14) 2_666 2_766
O5 Dy2 C17 92.55(14) 1_655 2_766
O9 Dy2 C17 25.54(13) 2_766 2_766
O9 Dy2 C17 154.46(13) . 2_766
O10 Dy2 C17 25.97(13) 2_766 2_766
O10 Dy2 C17 154.03(13) . 2_766
C1 O1 Dy1 137.1(4) . .
C17 O10 Dy1 160.0(4) . .
C17 O10 Dy2 90.5(3) . .
Dy1 O10 Dy2 107.81(13) . .
C12 O5 Dy2 150.2(4) . 1_455
C12 O5 Dy1 88.5(3) . 1_455
Dy2 O5 Dy1 106.65(14) 1_455 1_455
C5 O4 Dy1 151.9(4) . 2_666
C1 O2 Dy2 123.9(4) . .
C12 O6 Dy1 100.5(3) . 1_455
C17 O9 Dy2 98.2(3) . .
C15 O8 Dy1 141.7(4) . 2_656
O1 C1 O2 123.3(6) . .
O1 C1 C2 120.5(5) . .
O2 C1 C2 116.3(5) . .
C3 C2 C8 120.0(5) . .
C3 C2 C1 118.9(5) . .
C8 C2 C1 120.7(5) . .
C4 C3 C2 120.6(5) . .
C4 C3 H3 119.7 . .
C2 C3 H3 119.7 . .
O9 C17 O10 119.8(5) . .
O9 C17 C18 119.0(5) . .
O10 C17 C18 121.2(5) . .
C19 C18 C24 120.3(5) . .
C19 C18 C17 121.9(5) . .
C24 C18 C17 117.7(5) . .
C20 C19 C18 118.7(5) . .
C20 C19 H19 120.7 . .
C18 C19 H19 120.7 . .
O4 C5 O3 124.2(5) . .
O4 C5 C4 120.6(5) . .
O3 C5 C4 115.2(5) . .
O6 C12 O5 120.3(5) . .
O6 C12 C11 120.4(5) . .
O5 C12 C11 119.2(4) . .
O6 C12 Dy1 54.8(3) . 1_455
O5 C12 Dy1 65.7(3) . 1_455
C11 C12 Dy1 170.8(4) . 1_455
C13 C11 C10 119.0(5) . .
C13 C11 C12 120.2(5) . .
C10 C11 C12 120.7(5) . .
C11 C10 C9 121.8(5) . .
C11 C10 H10 119.1 . .
C9 C10 H10 119.1 . .
C16 C9 C10 117.9(5) . .
C16 C9 C7 123.1(5) . .
C10 C9 C7 118.9(5) . .
C8 C7 C6 119.3(5) . .
C8 C7 C9 121.5(5) . .
C6 C7 C9 119.1(5) . .
C7 C6 C4 120.9(5) . .
C7 C6 H6 119.6 . .
C4 C6 H6 119.6 . .
C3 C4 C6 119.4(5) . .
C3 C4 C5 121.8(5) . .
C6 C4 C5 118.5(5) . .
C7 C8 C2 119.9(5) . .
C7 C8 H8 120.1 . .
C2 C8 H8 120.1 . .
C23 C24 C18 121.8(5) . .
C23 C24 H24 119.1 . .
C18 C24 H24 119.1 . .
C23 C22 C20 121.6(5) . .
C23 C22 H22 119.2 . .
C20 C22 H22 119.2 . .
C19 C20 C22 120.1(5) . .
C19 C20 C21 121.4(5) . .
C22 C20 C21 118.5(5) . .
C24 C23 C22 117.4(5) . .
C24 C23 C23 120.5(6) . 2_775
C22 C23 C23 122.1(7) . 2_775
C9 C16 C14 121.1(5) . .
C9 C16 H16 119.4 . .
C14 C16 H16 119.4 . .
C11 C13 C14 120.3(5) . .
C11 C13 H13 119.9 . .
C14 C13 H13 119.9 . .
C16 C14 C13 120.0(5) . .
C16 C14 C15 121.6(5) . .
C13 C14 C15 118.4(5) . .
O8 C15 O7 122.4(5) . .
O8 C15 C14 118.5(5) . .
O7 C15 C14 119.1(5) . .

loop_
_geom_bond_atom_site_label_1
_geom_bond_atom_site_label_2
_geom_bond_distance
_geom_bond_site_symmetry_2
O11 C21 1.260(7) .
O11 Dy1 2.468(4) 2_765
O12 C21 1.253(7) .
O12 Dy1 2.435(4) 2_765
C21 C20 1.498(8) .
C21 Dy1 2.804(6) 2_765
Dy1 O8 2.314(4) 2_656
Dy1 O1 2.360(4) .
Dy1 O4 2.383(4) 2_666
Dy1 O10 2.400(3) .
Dy1 O13 2.404(5) .
Dy1 O6 2.431(4) 1_655
Dy1 O12 2.435(4) 2_765
Dy1 O11 2.468(4) 2_765
Dy1 O5 2.667(4) 1_655
Dy2 O2 2.261(4) 2_766
Dy2 O2 2.261(4) .
Dy2 O5 2.325(4) 2_666
Dy2 O5 2.325(4) 1_655
Dy2 O9 2.404(4) 2_766
Dy2 O9 2.404(4) .
Dy2 O10 2.561(4) 2_766
Dy2 O10 2.561(4) .
O1 C1 1.245(7) .
O10 C17 1.253(6) .
O5 C12 1.273(6) .
O5 Dy2 2.325(4) 1_455
O5 Dy1 2.667(4) 1_455
O4 C5 1.220(7) .
O4 Dy1 2.383(4) 2_666
O2 C1 1.275(6) .
O6 C12 1.241(6) .
O6 Dy1 2.431(4) 1_455
O9 C17 1.246(6) .
O3 C5 1.298(6) .
O7 C15 1.259(7) .
O8 C15 1.250(6) .
O8 Dy1 2.314(4) 2_656
C1 C2 1.506(8) .
C2 C3 1.388(8) .
C2 C8 1.398(7) .
C3 C4 1.363(8) .
C3 H3 0.9300 .
C17 C18 1.501(7) .
C18 C19 1.390(7) .
C18 C24 1.408(8) .
C19 C20 1.388(8) .
C19 H19 0.9300 .
C5 C4 1.506(8) .
C12 C11 1.498(7) .
C12 Dy1 2.924(5) 1_455
C11 C13 1.387(7) .
C11 C10 1.391(7) .
C10 C9 1.409(8) .
C10 H10 0.9300 .
C9 C16 1.387(7) .
C9 C7 1.493(7) .
C7 C8 1.383(8) .
C7 C6 1.384(8) .
C6 C4 1.400(7) .
C6 H6 0.9300 .
C8 H8 0.9300 .
C24 C23 1.387(8) .
C24 H24 0.9300 .
C22 C23 1.387(8) .
C22 C20 1.417(7) .
C22 H22 0.9300 .
C23 C23 1.494(11) 2_775
C16 C14 1.389(7) .
C16 H16 0.9300 .
C13 C14 1.397(8) .
C13 H13 0.9300 .
C14 C15 1.490(7) .

loop_
_platon_squeeze_void_nr
_platon_squeeze_void_average_x
_platon_squeeze_void_average_y
_platon_squeeze_void_average_z
_platon_squeeze_void_volume
_platon_squeeze_void_count_electrons
1 0.500 1.047 0.000 638.3 137.5
